data_1569342
loop_
_publ_author_name
'Deolka, Shubham'
'Govindarajan, R.'
'Khaskin, Eugene'
'Vasylevskyi, Serhii'
'Bahri, Janet'
'Fayzullin, Robert R.'
'Roy, Michael C.'
'Khusnutdinova, Julia R.'

_publ_section_title
;
 Oxygen transfer reactivity mediated by nickel perfluoroalkyl complexes
 using molecular oxygen as a terminal oxidant
;
_journal_issue 25
_journal_name_full 'Chemical Science'
_journal_page_first 7026
_journal_page_last 7035
_journal_paper_doi 10.1039/D3SC01861J
_journal_volume 14
_journal_year 2023
_chemical_formula_moiety 'C26 H20 F14 N4 Ni'
_chemical_formula_sum 'C26 H20 F14 N4 Ni'
_chemical_formula_weight 713.17
_space_group_crystal_system triclinic
_space_group_IT_number 2
_space_group_name_Hall '-P 1'
_space_group_name_H-M_alt 'P -1'
_atom_sites_solution_hydrogens geom
_atom_sites_solution_primary dual
_audit_creation_date 2022-02-17
_audit_creation_method
;
Olex2 1.5
(compiled 2021.12.09 svn.r5202d8cf for OlexSys, GUI svn.r6439)
;
_audit_update_record
;
2023-02-14 deposited with the CCDC.	2023-06-05 downloaded from the CCDC.
;
_cell_angle_alpha 110.183(4)
_cell_angle_beta 114.583(4)
_cell_angle_gamma 99.410(4)
_cell_formula_units_Z 1
_cell_length_a 9.3627(4)
_cell_length_b 9.4114(4)
_cell_length_c 9.5203(3)
_cell_measurement_reflns_used 4237
_cell_measurement_temperature 100
_cell_measurement_theta_max 77.5140
_cell_measurement_theta_min 5.3710
_cell_volume 668.08(7)
_computing_cell_refinement 'CrysAlisPro 1.171.41.115a (Rigaku OD, 2021)'
_computing_data_collection 'CrysAlisPro 1.171.41.115a (Rigaku OD, 2021)'
_computing_data_reduction 'CrysAlisPro 1.171.41.115a (Rigaku OD, 2021)'
_computing_molecular_graphics 'Olex2 1.5 (Dolomanov et al., 2009)'
_computing_publication_material 'Olex2 1.5 (Dolomanov et al., 2009)'
_computing_structure_refinement 'SHELXL 2016/6 (Sheldrick, 2015)'
_computing_structure_solution 'SHELXT 2014/5 (Sheldrick, 2014)'
_diffrn_ambient_temperature 100
_diffrn_detector 'Hybrid Pixel Array Detector'
_diffrn_detector_area_resol_mean 5.8140
_diffrn_measured_fraction_theta_full 0.997
_diffrn_measured_fraction_theta_max 0.994
_diffrn_measurement_details
;
List of Runs (angles in degrees, time in seconds):

  # Type    Start    End  Width  t~exp~   \w     \q     \k     \f   Frames
#--------------------------------------------------------------------------
  1  \w     24.00 139.00   0.50    4.28    --   49.60  38.00-180.00  230
  2  \w    -40.00  75.00   0.50    4.28    --   49.60 -38.00 -30.00  230
  3  \w    -40.00  85.00   0.50    4.28    --   49.60 -82.00 150.00  250
  4  \w     24.00 139.00   0.50    4.28    --   49.60  38.00 -90.00  230
  5  \w     22.00 139.00   0.50    4.28    --   49.60  57.00 -30.00  234
  6  \w     24.00 139.00   0.50    4.28    --   49.60  38.00-120.00  230
  7  \w     83.00 200.00   0.50   19.00    --  110.20  30.00   0.00  234
  8  \w     85.00 200.00   0.50   19.00    --  110.20  45.00 -90.00  230
  9  \w     21.00 146.00   0.50   19.00    --  110.20 -82.00   0.00  250
 10  \w     21.00 146.00   0.50   19.00    --  110.20 -82.00  90.00  250
 11  \w     21.00 146.00   0.50   19.00    --  110.20 -82.00-120.00  250
 12  \w     21.00 146.00   0.50   19.00    --  110.20 -82.00 -60.00  250
 13  \w     21.00 146.00   0.50   19.00    --  110.20 -82.00  60.00  250
 14  \w     83.00 200.00   0.50   19.00    --  110.20  30.00  30.00  234
 15  \w     21.00 136.00   0.50   19.00    --  110.20 -45.00  90.00  230
 16  \w     21.00 139.00   0.50   19.00    --  110.20 -61.00  90.00  236
 17  \w     21.00 146.00   0.50   19.00    --  110.20 -82.00-180.00  250
 18  \w     21.00 146.00   0.50   19.00    --  110.20 -82.00  30.00  250
 19  \w     85.00 200.00   0.50   19.00    --  110.20  45.00 -60.00  230
 20  \w     77.00 200.00   0.50   19.00    --  110.20  77.00   0.00  246
 21  \w     82.00 200.00   0.50   19.00    --  110.20  61.00-120.00  236
 22  \w     65.00 200.00   0.50   19.00    --  110.20  15.00 150.00  270
 23  \w     14.00 139.00   0.50    4.28    --   49.60  82.00   0.00  250
 24  \w     14.00 139.00   0.50    4.28    --   49.60  82.00 120.00  250
 25  \w     14.00 114.00   0.50    4.28    --   49.60  82.00-120.00  200
 26  \w     16.00 139.00   0.50    4.28    --   49.60  77.00  60.00  246
;
_diffrn_measurement_device 'four-circle diffractometer'
_diffrn_measurement_device_type 'XtaLAB AFC12 (RINC): Kappa dual home/near'
_diffrn_measurement_method '\w scans'
_diffrn_orient_matrix_type 'CrysAlisPro convention (1999,Acta A55,543-557)'
_diffrn_orient_matrix_UB_11 0.1525362000
_diffrn_orient_matrix_UB_12 0.1587659000
_diffrn_orient_matrix_UB_13 0.0983053000
_diffrn_orient_matrix_UB_21 0.1030840000
_diffrn_orient_matrix_UB_22 -0.0965715000
_diffrn_orient_matrix_UB_23 -0.0517087000
_diffrn_orient_matrix_UB_31 -0.0609355000
_diffrn_orient_matrix_UB_32 0.0200816000
_diffrn_orient_matrix_UB_33 -0.1668682000
_diffrn_radiation_monochromator mirror
_diffrn_radiation_probe x-ray
_diffrn_radiation_type 'Cu K\a'
_diffrn_radiation_wavelength 1.54184
_diffrn_reflns_av_R_equivalents 0.0770
_diffrn_reflns_av_unetI/netI 0.0460
_diffrn_reflns_Laue_measured_fraction_full 0.997
_diffrn_reflns_Laue_measured_fraction_max 0.994
_diffrn_reflns_limit_h_max 11
_diffrn_reflns_limit_h_min -11
_diffrn_reflns_limit_k_max 11
_diffrn_reflns_limit_k_min -11
_diffrn_reflns_limit_l_max 9
_diffrn_reflns_limit_l_min -11
_diffrn_reflns_number 13511
_diffrn_reflns_point_group_measured_fraction_full 0.997
_diffrn_reflns_point_group_measured_fraction_max 0.994
_diffrn_reflns_theta_full 67.684
_diffrn_reflns_theta_max 72.102
_diffrn_reflns_theta_min 5.367
_diffrn_source 'micro-focus sealed X-ray tube'
_diffrn_source_type 'Rigaku (Cu) X-ray Source'
_exptl_absorpt_coefficient_mu 2.211
_exptl_absorpt_correction_T_max 1.00000
_exptl_absorpt_correction_T_min 0.32641
_exptl_absorpt_correction_type multi-scan
_exptl_absorpt_process_details
;
CrysAlisPro 1.171.41.115a (Rigaku Oxford Diffraction, 2021)
Empirical absorption correction using spherical harmonics,
implemented in SCALE3 ABSPACK scaling algorithm.
;
_exptl_crystal_colour 'clear light yellow'
_exptl_crystal_colour_lustre clear
_exptl_crystal_colour_modifier light
_exptl_crystal_colour_primary yellow
_exptl_crystal_density_diffrn 1.773
_exptl_crystal_description block
_exptl_crystal_F_000 358
_exptl_crystal_size_max 0.137
_exptl_crystal_size_mid 0.098
_exptl_crystal_size_min 0.092
_refine_diff_density_max 1.124
_refine_diff_density_min -0.437
_refine_diff_density_rms 0.098
_refine_ls_extinction_method none
_refine_ls_goodness_of_fit_ref 1.063
_refine_ls_hydrogen_treatment constr
_refine_ls_matrix_type full
_refine_ls_number_parameters 217
_refine_ls_number_reflns 2616
_refine_ls_number_restraints 18
_refine_ls_restrained_S_all 1.091
_refine_ls_R_factor_all 0.0598
_refine_ls_R_factor_gt 0.0544
_refine_ls_shift/su_max 0.000
_refine_ls_shift/su_mean 0.000
_refine_ls_structure_factor_coef Fsqd
_refine_ls_weighting_details 'w=1/[\s^2^(Fo^2^)+(0.1015P)^2^+0.4628P] where P=(Fo^2^+2Fc^2^)/3'
_refine_ls_weighting_scheme calc
_refine_ls_wR_factor_gt 0.1526
_refine_ls_wR_factor_ref 0.1568
_reflns_Friedel_coverage 0.000
_reflns_number_gt 2361
_reflns_number_total 2616
_reflns_threshold_expression 'I > 2\s(I)'
_cod_data_source_file d3sc01861j3.cif
_cod_data_source_block jk1107
_cod_original_cell_volume 668.08(5)
_cod_database_code 1569342
_shelx_shelxl_version_number 2016/6
_chemical_oxdiff_formula C20H22N4Ni1F15
_shelx_space_group_comment
;
The symmetry employed for this shelxl refinement is uniquely defined
by the following loop, which should always be used as a source of
symmetry information in preference to the above space-group names.
They are only intended as comments.
;
_shelx_estimated_absorpt_t_max 0.822
_shelx_estimated_absorpt_t_min 0.752
_olex2_refinement_description
;
1. Fixed Uiso
 At 1.2 times of:
  All C(H) groups
 At 1.5 times of:
  All C(H,H,H) groups
2. Uiso/Uaniso restraints and constraints
F1 \\sim C1A \\sim C1B: within 2A with sigma of 0.002 and sigma for terminal
atoms of 0.004 within 2A
3. Others
 Sof(C1B)=1-FVAR(1)
 Sof(C1A)=FVAR(1)
4.a Aromatic/amide H refined with riding coordinates:
 C6(H6), C7(H7), C10(H10), C11(H11)
4.b Idealised Me refined as rotating group:
 C4(H4A,H4B,H4C), C13(H13A,H13B,H13C)
;
_olex2_submission_special_instructions 'No special instructions were received'
_oxdiff_exptl_absorpt_empirical_details
;
Empirical correction (ABSPACK) includes:
- Absorption correction using spherical harmonics
- Frame scaling
;
_oxdiff_exptl_absorpt_empirical_full_max 4.023
_oxdiff_exptl_absorpt_empirical_full_min 0.306

loop_
_space_group_symop_operation_xyz
'x, y, z'
'-x, -y, -z'

loop_
_atom_site_label
_atom_site_type_symbol
_atom_site_fract_x
_atom_site_fract_y
_atom_site_fract_z
_atom_site_U_iso_or_equiv
_atom_site_adp_type
_atom_site_occupancy
_atom_site_site_symmetry_order
_atom_site_calc_flag
_atom_site_refinement_flags_posn
_atom_site_refinement_flags_adp
_atom_site_refinement_flags_occupancy
_atom_site_disorder_assembly
_atom_site_disorder_group
Ni1 Ni 0.500000 1.000000 0.500000 0.0206(2) Uani 1 2 d S . P . .
F1 F 0.5140(2) 0.7744(2) 0.6316(2) 0.0327(4) Uani 1 1 d . U . . .
N1 N 0.6668(3) 0.9161(3) 0.4781(3) 0.0258(5) Uani 1 1 d . . . . .
C1A C 0.3916(8) 0.8003(8) 0.5070(6) 0.0173(7) Uani 0.807(16) 1 d . U P A 1
C1B C 0.341(3) 0.747(3) 0.468(3) 0.0184(13) Uani 0.193(16) 1 d . U P A 2
F2 F 0.2784(2) 0.8195(2) 0.5635(2) 0.0324(4) Uani 1 1 d . . . . .
N2 N 0.4933(3) 0.8399(3) 0.1876(3) 0.0290(5) Uani 1 1 d . . . . .
C2 C 0.2986(4) 0.6399(3) 0.3439(4) 0.0292(6) Uani 1 1 d . . . . .
F3 F 0.4025(3) 0.5941(2) 0.2886(2) 0.0390(5) Uani 1 1 d . . . . .
C3 C 0.2113(4) 0.4922(3) 0.3539(4) 0.0321(6) Uani 1 1 d . . . . .
F4 F 0.1742(3) 0.6539(2) 0.2161(2) 0.0434(5) Uani 1 1 d . . . . .
C4 C 0.8427(4) 1.0158(4) 0.7899(4) 0.0342(7) Uani 1 1 d . . . . .
H4A H 0.756857 1.063032 0.789852 0.051 Uiso 1 1 calc R U . . .
H4B H 0.953755 1.102328 0.860584 0.051 Uiso 1 1 calc R U . . .
H4C H 0.841653 0.939692 0.838737 0.051 Uiso 1 1 calc R U . . .
F5 F 0.1442(3) 0.3581(2) 0.2029(3) 0.0473(5) Uani 1 1 d . . . . .
C5 C 0.8056(4) 0.9274(3) 0.6070(4) 0.0297(6) Uani 1 1 d . . . . .
F6 F 0.3183(3) 0.4657(2) 0.4774(3) 0.0448(5) Uani 1 1 d . . . . .
C6 C 0.9213(4) 0.8599(4) 0.5765(4) 0.0341(6) Uani 1 1 d . . . . .
H6 H 1.019769 0.868893 0.671349 0.041 Uiso 1 1 calc R U . . .
F7 F 0.0875(3) 0.5085(2) 0.3849(3) 0.0478(5) Uani 1 1 d . . . . .
C7 C 0.8911(4) 0.7827(4) 0.4120(4) 0.0359(7) Uani 1 1 d . . . . .
H7 H 0.967199 0.735761 0.391032 0.043 Uiso 1 1 calc R U . . .
C8 C 0.7466(4) 0.7726(3) 0.2727(4) 0.0315(6) Uani 1 1 d . . . . .
C9 C 0.6354(4) 0.8408(3) 0.3089(4) 0.0272(6) Uani 1 1 d . . . . .
C10 C 0.7036(4) 0.6996(4) 0.0967(4) 0.0373(7) Uani 1 1 d . . . . .
H10 H 0.773180 0.650126 0.064400 0.045 Uiso 1 1 calc R U . . .
C11 C 0.5615(5) 0.7007(4) -0.0265(4) 0.0398(7) Uani 1 1 d . . . . .
H11 H 0.532692 0.654014 -0.144917 0.048 Uiso 1 1 calc R U . . .
C12 C 0.4569(4) 0.7720(4) 0.0233(4) 0.0344(7) Uani 1 1 d . . . . .
C13 C 0.3014(5) 0.7757(5) -0.1081(4) 0.0457(8) Uani 1 1 d . . . . .
H13A H 0.220713 0.779935 -0.067855 0.069 Uiso 1 1 calc R U . . .
H13B H 0.251433 0.677796 -0.219147 0.069 Uiso 1 1 calc R U . . .
H13C H 0.329846 0.871829 -0.123954 0.069 Uiso 1 1 calc R U . . .

loop_
_atom_site_aniso_label
_atom_site_aniso_U_11
_atom_site_aniso_U_22
_atom_site_aniso_U_33
_atom_site_aniso_U_23
_atom_site_aniso_U_13
_atom_site_aniso_U_12
Ni1 0.0277(4) 0.0165(3) 0.0184(3) 0.0071(2) 0.0119(3) 0.0113(3)
F1 0.0382(9) 0.0286(8) 0.0283(7) 0.0156(7) 0.0119(7) 0.0136(7)
N1 0.0322(11) 0.0197(11) 0.0243(11) 0.0088(9) 0.0140(9) 0.0107(9)
C1A 0.0294(14) 0.0224(15) 0.0165(12) 0.0142(11) 0.0163(10) 0.0227(11)
C1B 0.0307(17) 0.0226(18) 0.0196(16) 0.0177(15) 0.0176(15) 0.0193(15)
F2 0.0433(9) 0.0249(8) 0.0371(9) 0.0126(7) 0.0276(8) 0.0149(7)
N2 0.0378(12) 0.0248(12) 0.0242(11) 0.0097(9) 0.0167(10) 0.0117(10)
C2 0.0366(14) 0.0221(13) 0.0272(13) 0.0091(11) 0.0160(11) 0.0129(11)
F3 0.0548(11) 0.0246(9) 0.0414(9) 0.0085(7) 0.0334(9) 0.0134(8)
C3 0.0370(15) 0.0221(13) 0.0320(14) 0.0079(11) 0.0166(12) 0.0116(11)
F4 0.0498(11) 0.0301(9) 0.0297(9) 0.0119(7) 0.0063(8) 0.0101(8)
C4 0.0380(15) 0.0316(15) 0.0261(13) 0.0133(12) 0.0099(11) 0.0151(12)
F5 0.0646(12) 0.0201(9) 0.0415(10) 0.0028(8) 0.0268(9) 0.0052(8)
C5 0.0337(14) 0.0210(13) 0.0307(13) 0.0115(11) 0.0136(11) 0.0104(11)
F6 0.0484(11) 0.0317(10) 0.0521(11) 0.0254(9) 0.0191(9) 0.0139(8)
C6 0.0338(14) 0.0297(15) 0.0399(15) 0.0192(13) 0.0162(12) 0.0145(12)
F7 0.0459(11) 0.0287(9) 0.0697(13) 0.0155(9) 0.0361(10) 0.0133(8)
C7 0.0421(16) 0.0270(14) 0.0488(17) 0.0195(13) 0.0277(14) 0.0191(13)
C8 0.0394(15) 0.0222(13) 0.0375(15) 0.0118(11) 0.0239(13) 0.0139(12)
C9 0.0339(13) 0.0184(12) 0.0294(13) 0.0075(10) 0.0194(11) 0.0085(10)
C10 0.0519(18) 0.0262(14) 0.0440(16) 0.0115(13) 0.0357(15) 0.0170(13)
C11 0.0562(19) 0.0314(16) 0.0304(14) 0.0074(12) 0.0273(14) 0.0136(14)
C12 0.0424(16) 0.0278(14) 0.0268(13) 0.0071(11) 0.0184(12) 0.0084(12)
C13 0.0499(19) 0.054(2) 0.0239(13) 0.0129(14) 0.0159(13) 0.0163(16)

loop_
_atom_type_symbol
_atom_type_description
_atom_type_scat_dispersion_real
_atom_type_scat_dispersion_imag
_atom_type_scat_source
C C 0.0181 0.0091 'International Tables Vol C Tables 4.2.6.8 and 6.1.1.4'
H H 0.0000 0.0000 'International Tables Vol C Tables 4.2.6.8 and 6.1.1.4'
F F 0.0727 0.0534 'International Tables Vol C Tables 4.2.6.8 and 6.1.1.4'
N N 0.0311 0.0180 'International Tables Vol C Tables 4.2.6.8 and 6.1.1.4'
Ni Ni -3.0029 0.5091 'International Tables Vol C Tables 4.2.6.8 and 6.1.1.4'

loop_
_geom_angle_atom_site_label_1
_geom_angle_atom_site_label_2
_geom_angle_atom_site_label_3
_geom_angle
_geom_angle_site_symmetry_1
_geom_angle_site_symmetry_3
_geom_angle_publ_flag
N1 Ni1 N1 180.00(16) . 2_676 ?
N1 Ni1 C1A 89.78(12) . 2_676 ?
N1 Ni1 C1A 90.22(12) . . ?
N1 Ni1 C1A 89.78(12) 2_676 . ?
N1 Ni1 C1A 90.22(12) 2_676 2_676 ?
N1 Ni1 C1B 88.2(4) 2_676 . ?
N1 Ni1 C1B 91.8(4) . . ?
N1 Ni1 C1B 88.2(4) . 2_676 ?
N1 Ni1 C1B 91.8(4) 2_676 2_676 ?
C1A Ni1 C1A 180.0 . 2_676 ?
C1A Ni1 C1B 7.7(5) 2_676 2_676 ?
C1A Ni1 C1B 172.3(5) . 2_676 ?
C1B Ni1 C1B 180.0(11) 2_676 . ?
C5 N1 Ni1 126.06(19) . . ?
C5 N1 C9 119.3(2) . . ?
C9 N1 Ni1 114.65(19) . . ?
F1 C1A Ni1 109.3(4) . . ?
F1 C1A C2 105.6(3) . . ?
F2 C1A Ni1 112.7(3) . . ?
F2 C1A F1 103.8(2) . . ?
F2 C1A C2 104.8(5) . . ?
C2 C1A Ni1 119.4(2) . . ?
F1 C1B Ni1 85.1(12) . . ?
F2 C1B Ni1 93.7(13) . . ?
F2 C1B F1 95.1(13) . . ?
C2 C1B Ni1 113.8(11) . . ?
C2 C1B F1 115.2(12) . . ?
C2 C1B F2 140(2) . . ?
C12 N2 C9 117.9(3) . . ?
C1A C2 C3 117.4(3) . . ?
C1B C2 F3 124.1(12) . . ?
C1B C2 C3 105.8(11) . . ?
C1B C2 F4 107.1(9) . . ?
F3 C2 C1A 111.1(3) . . ?
F3 C2 C3 105.0(2) . . ?
F3 C2 F4 108.3(2) . . ?
F4 C2 C1A 109.4(2) . . ?
F4 C2 C3 105.2(2) . . ?
F5 C3 C2 110.0(2) . . ?
F6 C3 C2 111.9(2) . . ?
F6 C3 F5 107.4(2) . . ?
F6 C3 F7 107.2(3) . . ?
F7 C3 C2 113.0(2) . . ?
F7 C3 F5 107.1(2) . . ?
H4A C4 H4B 109.5 . . ?
H4A C4 H4C 109.5 . . ?
H4B C4 H4C 109.5 . . ?
C5 C4 H4A 109.5 . . ?
C5 C4 H4B 109.5 . . ?
C5 C4 H4C 109.5 . . ?
N1 C5 C4 119.0(3) . . ?
N1 C5 C6 121.6(3) . . ?
C6 C5 C4 119.4(3) . . ?
C5 C6 H6 120.0 . . ?
C7 C6 C5 120.1(3) . . ?
C7 C6 H6 120.0 . . ?
C6 C7 H7 120.2 . . ?
C6 C7 C8 119.6(3) . . ?
C8 C7 H7 120.2 . . ?
C7 C8 C9 118.4(3) . . ?
C7 C8 C10 125.0(3) . . ?
C9 C8 C10 116.6(3) . . ?
N1 C9 C8 121.0(3) . . ?
N2 C9 N1 114.7(2) . . ?
N2 C9 C8 124.3(3) . . ?
C8 C10 H10 120.3 . . ?
C11 C10 C8 119.5(3) . . ?
C11 C10 H10 120.3 . . ?
C10 C11 H11 120.2 . . ?
C10 C11 C12 119.6(3) . . ?
C12 C11 H11 120.2 . . ?
N2 C12 C11 122.2(3) . . ?
N2 C12 C13 117.1(3) . . ?
C11 C12 C13 120.8(3) . . ?
C12 C13 H13A 109.5 . . ?
C12 C13 H13B 109.5 . . ?
C12 C13 H13C 109.5 . . ?
H13A C13 H13B 109.5 . . ?
H13A C13 H13C 109.5 . . ?
H13B C13 H13C 109.5 . . ?

loop_
_geom_bond_atom_site_label_1
_geom_bond_atom_site_label_2
_geom_bond_distance
_geom_bond_site_symmetry_2
_geom_bond_publ_flag
Ni1 N1 1.914(2) . ?
Ni1 N1 1.915(2) 2_676 ?
Ni1 C1A 2.021(6) . ?
Ni1 C1A 2.021(6) 2_676 ?
Ni1 C1B 2.44(3) 2_676 ?
Ni1 C1B 2.44(3) . ?
F1 C1A 1.393(4) . ?
F1 C1B 1.61(2) . ?
N1 C5 1.321(4) . ?
N1 C9 1.391(3) . ?
C1A F2 1.384(4) . ?
C1A C2 1.508(7) . ?
C1B F2 1.336(17) . ?
C1B C2 1.11(2) . ?
N2 C9 1.347(4) . ?
N2 C12 1.329(4) . ?
C2 F3 1.348(3) . ?
C2 C3 1.548(4) . ?
C2 F4 1.355(3) . ?
C3 F5 1.338(3) . ?
C3 F6 1.324(4) . ?
C3 F7 1.328(4) . ?
C4 H4A 0.9800 . ?
C4 H4B 0.9800 . ?
C4 H4C 0.9800 . ?
C4 C5 1.499(4) . ?
C5 C6 1.421(4) . ?
C6 H6 0.9500 . ?
C6 C7 1.356(5) . ?
C7 H7 0.9500 . ?
C7 C8 1.406(5) . ?
C8 C9 1.406(4) . ?
C8 C10 1.413(4) . ?
C10 H10 0.9500 . ?
C10 C11 1.364(5) . ?
C11 H11 0.9500 . ?
C11 C12 1.420(5) . ?
C12 C13 1.489(5) . ?
C13 H13A 0.9800 . ?
C13 H13B 0.9800 . ?
C13 H13C 0.9800 . ?

loop_
_geom_torsion_atom_site_label_1
_geom_torsion_atom_site_label_2
_geom_torsion_atom_site_label_3
_geom_torsion_atom_site_label_4
_geom_torsion
_geom_torsion_site_symmetry_1
_geom_torsion_site_symmetry_2
_geom_torsion_site_symmetry_3
_geom_torsion_site_symmetry_4
_geom_torsion_publ_flag
Ni1 N1 C5 C4 -1.2(4) . . . . ?
Ni1 N1 C5 C6 179.7(2) . . . . ?
Ni1 N1 C9 N2 0.4(3) . . . . ?
Ni1 N1 C9 C8 -179.6(2) . . . . ?
Ni1 C1A C2 F3 61.8(3) . . . . ?
Ni1 C1A C2 C3 -177.4(2) . . . . ?
Ni1 C1A C2 F4 -57.7(4) . . . . ?
Ni1 C1B C2 F3 55.5(12) . . . . ?
Ni1 C1B C2 C3 176.5(6) . . . . ?
Ni1 C1B C2 F4 -71.7(12) . . . . ?
F1 C1A C2 F3 -61.7(4) . . . . ?
F1 C1A C2 C3 59.2(4) . . . . ?
F1 C1A C2 F4 178.8(3) . . . . ?
F1 C1B C2 F3 -40.5(19) . . . . ?
F1 C1B C2 C3 80.5(15) . . . . ?
F1 C1B C2 F4 -167.7(10) . . . . ?
N1 C5 C6 C7 0.5(5) . . . . ?
C1A C2 C3 F5 -176.1(3) . . . . ?
C1A C2 C3 F6 -56.8(4) . . . . ?
C1A C2 C3 F7 64.3(4) . . . . ?
C1B C2 C3 F5 175.2(10) . . . . ?
C1B C2 C3 F6 -65.5(11) . . . . ?
C1B C2 C3 F7 55.6(10) . . . . ?
F2 C1A C2 F3 -170.9(2) . . . . ?
F2 C1A C2 C3 -50.1(3) . . . . ?
F2 C1A C2 F4 69.6(3) . . . . ?
F2 C1B C2 F3 -175.5(15) . . . . ?
F2 C1B C2 C3 -54(2) . . . . ?
F2 C1B C2 F4 57(2) . . . . ?
F3 C2 C3 F5 -52.1(3) . . . . ?
F3 C2 C3 F6 67.2(3) . . . . ?
F3 C2 C3 F7 -171.7(2) . . . . ?
F4 C2 C3 F5 62.1(3) . . . . ?
F4 C2 C3 F6 -178.7(2) . . . . ?
F4 C2 C3 F7 -57.6(3) . . . . ?
C4 C5 C6 C7 -178.6(3) . . . . ?
C5 N1 C9 N2 -178.1(2) . . . . ?
C5 N1 C9 C8 1.9(4) . . . . ?
C5 C6 C7 C8 1.2(5) . . . . ?
C6 C7 C8 C9 -1.3(4) . . . . ?
C6 C7 C8 C10 178.2(3) . . . . ?
C7 C8 C9 N1 -0.2(4) . . . . ?
C7 C8 C9 N2 179.7(3) . . . . ?
C7 C8 C10 C11 -178.5(3) . . . . ?
C8 C10 C11 C12 -1.4(5) . . . . ?
C9 N1 C5 C4 177.1(3) . . . . ?
C9 N1 C5 C6 -2.1(4) . . . . ?
C9 N2 C12 C11 0.5(4) . . . . ?
C9 N2 C12 C13 -178.6(3) . . . . ?
C9 C8 C10 C11 1.0(4) . . . . ?
C10 C8 C9 N1 -179.8(3) . . . . ?
C10 C8 C9 N2 0.2(4) . . . . ?
C10 C11 C12 N2 0.6(5) . . . . ?
C10 C11 C12 C13 179.7(3) . . . . ?
C12 N2 C9 N1 179.0(3) . . . . ?
C12 N2 C9 C8 -1.0(4) . . . . ?
